data_7705267
loop_
_publ_author_name
'Kephart, Jonathan A.'
'Boggiano, Andrew C.'
'Kaminsky, Werner'
'Velian, Alexandra'

_publ_section_title
;
 Inorganic clusters as metalloligands: ligand effects on the synthesis and
 properties of ternary nanopropeller clusters.
;
_journal_issue 45
_journal_name_full 'Dalton transactions (Cambridge, England : 2003)'
_journal_page_first 16464
_journal_page_last 16473
_journal_paper_doi 10.1039/d0dt02416c
_journal_volume 49
_journal_year 2020
_chemical_formula_moiety 'C12 H22 Co N O3 P'
_chemical_formula_sum 'C12 H22 Co N O3 P'
_chemical_formula_weight 318.2
_chemical_name_systematic '[Co(CO)3(iPr2PNHiPr)]2'
_space_group_IT_number 205
_space_group_name_Hall '-P 2ac 2ab 3'
_space_group_name_H-M_alt 'P a -3'
_symmetry_cell_setting cubic
_symmetry_Int_Tables_number 205
_symmetry_space_group_name_Hall '-P 2ac 2ab 3'
_symmetry_space_group_name_H-M 'P a -3'
_atom_sites_solution_hydrogens geom
_atom_sites_solution_primary difmap
_audit_conform_dict_location ftp://ftp.iucr.org/pub/cif_core.dic
_audit_conform_dict_name cif_core.dic
_audit_conform_dict_version 2.4.3
_audit_creation_date 2017-08-24T13:49:16-00:00
_audit_creation_method 'WinGX routine CIF_UPDATE'
_audit_update_record
;
2020-07-06 deposited with the CCDC.	2020-08-25 downloaded from the CCDC.
;
_cell_angle_alpha 90
_cell_angle_beta 90
_cell_angle_gamma 90
_cell_formula_units_Z 8
_cell_length_a 14.6369(9)
_cell_length_b 14.6369(9)
_cell_length_c 14.6369(9)
_cell_measurement_reflns_used 103929
_cell_measurement_temperature 100(2)
_cell_measurement_theta_max 28.33
_cell_measurement_theta_min 1.39
_cell_measurement_wavelength 0.71073
_cell_volume 3135.8(3)
_computing_cell_refinement 'SAINT (Bruker, 2007)'
_computing_data_collection 'APEX2 (Bruker, 2007)'
_computing_data_reduction 'SAINT (Bruker, 2007)'
_computing_molecular_graphics 'ORTEP-3 for Windows (Farrugia, 2012)'
_computing_publication_material 'WinGX publication routines (Farrugia, 2012)'
_computing_structure_refinement 'SHELXL-2014/7 (Sheldrick, 2014)'
_computing_structure_solution 'SIR-92 (Altomare et al., 1994)'
_diffrn_ambient_temperature 100(2)
_diffrn_detector 'Bruker APEXII CCD area-detector'
_diffrn_measured_fraction_theta_full 0.989
_diffrn_measured_fraction_theta_max 0.992
_diffrn_measurement_device 'Bruker Apex II'
_diffrn_measurement_method '\f and \w scans'
_diffrn_radiation_probe x-ray
_diffrn_radiation_type MoK\a
_diffrn_radiation_wavelength 0.71073
_diffrn_reflns_av_R_equivalents 0.0539
_diffrn_reflns_av_unetI/netI 0.0618
_diffrn_reflns_Laue_measured_fraction_full 0.989
_diffrn_reflns_Laue_measured_fraction_max 0.992
_diffrn_reflns_limit_h_max 13
_diffrn_reflns_limit_h_min -13
_diffrn_reflns_limit_k_max 13
_diffrn_reflns_limit_k_min -13
_diffrn_reflns_limit_l_max 19
_diffrn_reflns_limit_l_min -19
_diffrn_reflns_number 2470
_diffrn_reflns_point_group_measured_fraction_full 0.989
_diffrn_reflns_point_group_measured_fraction_max 0.992
_diffrn_reflns_theta_full 25
_diffrn_reflns_theta_max 28.328
_diffrn_reflns_theta_min 2.41
_diffrn_source 'fine-focus sealed tube'
_diffrn_standards_number 0
_exptl_absorpt_coefficient_mu 1.196
_exptl_absorpt_correction_type multi-scan
_exptl_crystal_colour red
_exptl_crystal_density_diffrn 1.348
_exptl_crystal_density_method 'not measured'
_exptl_crystal_description shard
_exptl_crystal_F_000 1335.9
_exptl_crystal_size_max 0.07
_exptl_crystal_size_mid 0.05
_exptl_crystal_size_min 0.04
_exptl_transmission_factor_max 0.946
_exptl_transmission_factor_min 0.878
_refine_diff_density_max 0.341
_refine_diff_density_min -0.26
_refine_diff_density_rms 0.056
_refine_ls_extinction_method none
_refine_ls_goodness_of_fit_ref 1.014
_refine_ls_hydrogen_treatment constr
_refine_ls_matrix_type full
_refine_ls_number_constraints 0
_refine_ls_number_parameters 139
_refine_ls_number_reflns 1306
_refine_ls_number_restraints 95
_refine_ls_restrained_S_all 1.012
_refine_ls_R_factor_all 0.1349
_refine_ls_R_factor_gt 0.0414
_refine_ls_shift/su_max 0
_refine_ls_shift/su_mean 0
_refine_ls_structure_factor_coef Fsqd
_refine_ls_weighting_details 'w=1/[\s^2^(Fo^2^)+(0.0738P)^2^] where P=(Fo^2^+2Fc^2^)/3'
_refine_ls_weighting_scheme calc
_refine_ls_wR_factor_gt 0.0983
_refine_ls_wR_factor_ref 0.1479
_reflns_Friedel_coverage 0
_reflns_number_gt 589
_reflns_number_total 1306
_reflns_threshold_expression 'I > 2\s(I)'
_cod_data_source_file d0dt02416c2.cif
_cod_data_source_block shelx
_cod_depositor_comments 'Adding full bibliography for 7705267--7705273.cif.'
_cod_original_cell_volume 3135.8(6)
_cod_database_code 7705267
_shelx_estimated_absorpt_t_min 0.921
_shelx_estimated_absorpt_t_max 0.954

loop_
_symmetry_equiv_pos_as_xyz
'x, y, z'
'-x+1/2, -y, z+1/2'
'-x, y+1/2, -z+1/2'
'x+1/2, -y+1/2, -z'
'z, x, y'
'z+1/2, -x+1/2, -y'
'-z+1/2, -x, y+1/2'
'-z, x+1/2, -y+1/2'
'y, z, x'
'-y, z+1/2, -x+1/2'
'y+1/2, -z+1/2, -x'
'-y+1/2, -z, x+1/2'
'-x, -y, -z'
'x-1/2, y, -z-1/2'
'x, -y-1/2, z-1/2'
'-x-1/2, y-1/2, z'
'-z, -x, -y'
'-z-1/2, x-1/2, y'
'z-1/2, x, -y-1/2'
'z, -x-1/2, y-1/2'
'-y, -z, -x'
'y, -z-1/2, x-1/2'
'-y-1/2, z-1/2, x'
'y-1/2, z, -x-1/2'

loop_
_atom_site_label
_atom_site_type_symbol
_atom_site_fract_x
_atom_site_fract_y
_atom_site_fract_z
_atom_site_U_iso_or_equiv
_atom_site_adp_type
_atom_site_occupancy
_atom_site_site_symmetry_order
_atom_site_calc_flag
_atom_site_refinement_flags_posn
_atom_site_refinement_flags_adp
_atom_site_refinement_flags_occupancy
_atom_site_disorder_assembly
_atom_site_disorder_group
C1 C 0.8944(14) 0.2492(14) 0.1698(17) 0.090(3) Uani 0.3333 1 d D U P A -1
H1 H 0.9446 0.2588 0.2152 0.108 Uiso 0.3333 1 calc DR U P A -1
C2 C 0.9448(15) 0.1974(17) 0.0993(14) 0.102(4) Uani 0.3333 1 d D U P A -1
H2A H 1.0003 0.2308 0.0825 0.154 Uiso 0.3333 1 calc R U P A -1
H2B H 0.9061 0.1898 0.0452 0.154 Uiso 0.3333 1 calc R U P A -1
H2C H 0.9614 0.1372 0.1235 0.154 Uiso 0.3333 1 calc R U P A -1
C3 C 0.8300(12) 0.1965(11) 0.2265(13) 0.124(7) Uani 0.3333 1 d D U P A -1
H3A H 0.8614 0.1435 0.2525 0.185 Uiso 0.3333 1 calc R U P A -1
H3B H 0.7788 0.1758 0.1886 0.185 Uiso 0.3333 1 calc R U P A -1
H3C H 0.8069 0.2353 0.2759 0.185 Uiso 0.3333 1 calc R U P A -1
P1 P 0.8595(10) 0.3732(7) 0.1490(10) 0.047(3) Uani 0.3333 1 d D . P . .
C4 C 0.7445(13) 0.3525(11) 0.0900(17) 0.090(3) Uani 0.3333 1 d D U P A -1
H4 H 0.7137 0.3091 0.1329 0.108 Uiso 0.3333 1 calc R U P A -1
C5 C 0.7435(13) 0.3009(13) 0.0028(12) 0.102(4) Uani 0.3333 1 d D U P A -1
H5A H 0.6809 0.2814 -0.0109 0.154 Uiso 0.3333 1 calc R U P A -1
H5B H 0.783 0.2471 0.0081 0.154 Uiso 0.3333 1 calc DR U P A -1
H5C H 0.7659 0.3402 -0.0466 0.154 Uiso 0.3333 1 calc R U P A -1
C6 C 0.6833(18) 0.4331(18) 0.0933(19) 0.151(11) Uani 0.3333 1 d D U P A -1
H6A H 0.6196 0.413 0.0891 0.226 Uiso 0.3333 1 calc R U P A -1
H6B H 0.6973 0.4738 0.0419 0.226 Uiso 0.3333 1 calc R U P A -1
H6C H 0.6927 0.4659 0.1509 0.226 Uiso 0.3333 1 calc R U P A -1
N1 N 0.8232(14) 0.4158(12) 0.2327(11) 0.090(3) Uani 0.3333 1 d D . P A -1
H1A H 0.7697 0.3956 0.2515 0.108 Uiso 0.3333 1 calc R U P A -1
C9 C 0.8629(16) 0.4838(14) 0.2855(12) 0.102(4) Uani 0.3333 1 d D U P A -1
H9 H 0.9131 0.5112 0.2481 0.123 Uiso 0.3333 1 calc R U P A -1
C10 C 0.907(2) 0.445(2) 0.3717(17) 0.184(14) Uani 0.3333 1 d D U P A -1
H10A H 0.8591 0.4266 0.4147 0.276 Uiso 0.3333 1 calc R U P A -1
H10B H 0.9453 0.4924 0.4001 0.276 Uiso 0.3333 1 calc R U P A -1
H10C H 0.9446 0.3924 0.3558 0.276 Uiso 0.3333 1 calc R U P A -1
C11 C 0.7952(16) 0.5545(17) 0.299(2) 0.165(11) Uani 0.3333 1 d D U P A -1
H11A H 0.7548 0.5569 0.2454 0.247 Uiso 0.3333 1 calc R U P A -1
H11B H 0.8257 0.6135 0.3063 0.247 Uiso 0.3333 1 calc R U P A -1
H11C H 0.759 0.5408 0.3534 0.247 Uiso 0.3333 1 calc R U P A -1
C7 C 0.9169(16) 0.3905(16) -0.0494(13) 0.053(6) Uani 0.3333 1 d D U P . 1
O1 O 0.8995(10) 0.3537(11) -0.1178(10) 0.075(4) Uani 0.3333 1 d D . P . 1
C8 C 1.042(2) 0.444(3) 0.128(3) 0.065(14) Uani 0.3333 1 d D U P . 1
O2 O 1.0997(15) 0.4422(15) 0.1804(18) 0.097(10) Uani 0.3333 1 d D . P . 1
Co1 Co 0.94728(3) 0.44728(3) 0.05272(3) 0.0516(4) Uani 1 3 d DS T P . .
C12 C 0.8615(18) 0.5293(16) 0.0309(19) 0.052(6) Uani 0.3333 1 d D U P . 1
O3 O 0.8103(14) 0.5875(14) 0.0159(11) 0.069(5) Uani 0.3333 1 d D . P . 1

loop_
_atom_site_aniso_label
_atom_site_aniso_U_11
_atom_site_aniso_U_22
_atom_site_aniso_U_33
_atom_site_aniso_U_23
_atom_site_aniso_U_13
_atom_site_aniso_U_12
C1 0.073(6) 0.094(7) 0.103(7) 0.024(5) 0.023(6) -0.025(6)
C2 0.095(7) 0.108(8) 0.104(7) 0.009(6) -0.008(6) -0.013(6)
C3 0.130(14) 0.109(13) 0.132(14) 0.067(11) -0.040(11) -0.055(11)
P1 0.067(7) 0.037(4) 0.038(4) 0.004(4) 0.010(3) 0.001(3)
C4 0.073(6) 0.094(7) 0.103(7) 0.024(5) 0.023(6) -0.025(6)
C5 0.095(7) 0.108(8) 0.104(7) 0.009(6) -0.008(6) -0.013(6)
C6 0.110(16) 0.22(2) 0.119(17) -0.016(16) 0.025(15) -0.002(18)
N1 0.073(6) 0.094(7) 0.103(7) 0.024(5) 0.023(6) -0.025(6)
C9 0.095(7) 0.108(8) 0.104(7) 0.009(6) -0.008(6) -0.013(6)
C10 0.25(3) 0.21(3) 0.086(14) -0.007(16) -0.027(17) -0.02(2)
C11 0.150(18) 0.150(19) 0.19(2) 0.014(16) 0.085(16) 0.011(16)
C7 0.045(10) 0.057(10) 0.058(10) 0.017(8) -0.006(7) -0.013(8)
O1 0.059(9) 0.087(9) 0.078(8) -0.012(7) -0.010(6) 0.000(6)
C8 0.067(17) 0.065(19) 0.064(16) 0.003(11) 0.012(11) -0.001(11)
O2 0.092(14) 0.09(2) 0.114(18) 0.036(16) -0.035(14) -0.012(15)
Co1 0.0516(4) 0.0516(4) 0.0516(4) 0.0082(2) 0.0082(2) -0.0082(2)
C12 0.064(11) 0.043(8) 0.049(11) -0.001(8) 0.009(8) -0.012(8)
O3 0.080(8) 0.070(8) 0.058(11) 0.007(8) 0.017(8) 0.014(7)

loop_
_atom_type_symbol
_atom_type_description
_atom_type_scat_dispersion_real
_atom_type_scat_dispersion_imag
_atom_type_scat_source
C C 0.0033 0.0016 'International Tables Vol C Tables 4.2.6.8 and 6.1.1.4'
H H 0 0 'International Tables Vol C Tables 4.2.6.8 and 6.1.1.4'
P P 0.1023 0.0942 'International Tables Vol C Tables 4.2.6.8 and 6.1.1.4'
O O 0.0106 0.006 'International Tables Vol C Tables 4.2.6.8 and 6.1.1.4'
Co Co 0.3494 0.9721 'International Tables Vol C Tables 4.2.6.8 and 6.1.1.4'
N N 0.0061 0.0033 'International Tables Vol C Tables 4.2.6.8 and 6.1.1.4'

loop_
_geom_angle_atom_site_label_1
_geom_angle_atom_site_label_2
_geom_angle_atom_site_label_3
_geom_angle
_geom_angle_site_symmetry_1
_geom_angle_site_symmetry_3
_geom_angle_publ_flag
C3 C1 C2 116.3(16) . . ?
C3 C1 P1 114.6(10) . . ?
C2 C1 P1 120.7(13) . . ?
C3 C1 H1 99.7 . . ?
C2 C1 H1 99.7 . . ?
P1 C1 H1 99.7 . . ?
C1 C2 H2A 109.5 . . ?
C1 C2 H2B 109.5 . . ?
H2A C2 H2B 109.5 . . ?
C1 C2 H2C 109.5 . . ?
H2A C2 H2C 109.5 . . ?
H2B C2 H2C 109.5 . . ?
C1 C3 H3A 109.5 . . ?
C1 C3 H3B 109.5 . . ?
H3A C3 H3B 109.5 . . ?
C1 C3 H3C 109.5 . . ?
H3A C3 H3C 109.5 . . ?
H3B C3 H3C 109.5 . . ?
P1 P1 P1 60.004(13) 8_645 11_556 ?
P1 P1 N1 140(4) 8_645 . ?
P1 P1 N1 141(4) 11_556 . ?
P1 P1 C1 75(4) 8_645 . ?
N1 P1 C1 111.5(11) . . ?
P1 P1 C4 100(4) 11_556 . ?
N1 P1 C4 97.1(11) . . ?
C1 P1 C4 99.0(9) . . ?
P1 P1 Co1 84.8(3) 8_645 . ?
P1 P1 Co1 84.8(3) 11_556 . ?
N1 P1 Co1 122.4(9) . . ?
C1 P1 Co1 114.6(6) . . ?
C4 P1 Co1 107.6(11) . . ?
C6 C4 C5 115.2(16) . . ?
C6 C4 P1 113.0(11) . . ?
C5 C4 P1 118.5(12) . . ?
C6 C4 H4 102.3 . . ?
C5 C4 H4 102.3 . . ?
P1 C4 H4 102.3 . . ?
C4 C5 H5A 109.5 . . ?
C4 C5 H5B 109.5 . . ?
H5A C5 H5B 109.5 . . ?
C4 C5 H5C 109.5 . . ?
H5A C5 H5C 109.5 . . ?
H5B C5 H5C 109.5 . . ?
C4 C6 H6A 109.5 . . ?
C4 C6 H6B 109.5 . . ?
H6A C6 H6B 109.5 . . ?
C4 C6 H6C 109.5 . . ?
H6A C6 H6C 109.5 . . ?
H6B C6 H6C 109.5 . . ?
C9 N1 P1 128.0(16) . . ?
C9 N1 H1A 116 . . ?
P1 N1 H1A 116 . . ?
N1 C9 C11 108(2) . . ?
N1 C9 C10 112(2) . . ?
C11 C9 C10 116(2) . . ?
N1 C9 H9 106.9 . . ?
C11 C9 H9 106.9 . . ?
C10 C9 H9 106.9 . . ?
C9 C10 H10A 109.5 . . ?
C9 C10 H10B 109.5 . . ?
H10A C10 H10B 109.5 . . ?
C9 C10 H10C 109.5 . . ?
H10A C10 H10C 109.5 . . ?
H10B C10 H10C 109.5 . . ?
C9 C11 H11A 109.5 . . ?
C9 C11 H11B 109.5 . . ?
H11A C11 H11B 109.5 . . ?
C9 C11 H11C 109.5 . . ?
H11A C11 H11C 109.5 . . ?
H11B C11 H11C 109.5 . . ?
C8 C7 O1 98(3) 11_556 . ?
C12 C7 O1 104.1(19) 8_645 . ?
C8 C7 O2 59(3) 11_556 11_556 ?
C12 C7 O2 65.6(19) 8_645 11_556 ?
O1 C7 O3 60.3(13) . 8_645 ?
C8 C7 Co1 81(2) 11_556 . ?
C12 C7 Co1 74.8(13) 8_645 . ?
O1 C7 Co1 178(2) . . ?
O2 C7 Co1 140(2) 11_556 . ?
O3 C7 Co1 118.4(15) 8_645 . ?
O2 O1 C7 80.9(18) 11_556 . ?
O2 O1 C8 59.4(16) 11_556 11_556 ?
C7 O1 O3 75.8(16) . 8_645 ?
C8 O1 O3 54.1(16) 11_556 8_645 ?
C12 C8 C7 166(4) 11_556 8_645 ?
C12 C8 O2 95(4) 11_556 . ?
C7 C8 O2 99(4) 8_645 . ?
C12 C8 O3 65(3) 11_556 11_556 ?
C7 C8 O3 129(3) 8_645 11_556 ?
C12 C8 O1 133(3) 11_556 8_645 ?
C7 C8 O1 61(3) 8_645 8_645 ?
O3 C8 O1 68.4(12) 11_556 8_645 ?
C12 C8 Co1 83(3) 11_556 . ?
C7 C8 Co1 83(2) 8_645 . ?
O2 C8 Co1 176(4) . . ?
O3 C8 Co1 148(3) 11_556 . ?
O1 C8 Co1 143(3) 8_645 . ?
O3 O2 O1 155(6) 11_556 8_645 ?
O3 O2 C8 85(3) 11_556 . ?
O1 O2 C8 82(3) 8_645 . ?
O3 O2 C12 65(2) 11_556 11_556 ?
O1 O2 C12 102(2) 8_645 11_556 ?
O3 O2 C7 106(2) 11_556 8_645 ?
O1 O2 C7 60.2(17) 8_645 8_645 ?
C8 Co1 C8 119.4(5) 11_556 . ?
C8 Co1 C8 119.4(5) 11_556 8_645 ?
C8 Co1 C8 119.4(5) . 8_645 ?
C8 Co1 C12 105.3(18) . 8_645 ?
C8 Co1 C12 133.3(18) 8_645 8_645 ?
C8 Co1 C12 133.3(18) 11_556 11_556 ?
C8 Co1 C12 105.3(18) 8_645 11_556 ?
C12 Co1 C12 119.3(3) 8_645 11_556 ?
C8 Co1 C12 105.3(18) 11_556 . ?
C8 Co1 C12 133.3(18) . . ?
C12 Co1 C12 119.3(3) 8_645 . ?
C12 Co1 C12 119.3(3) 11_556 . ?
C8 Co1 C7 103.4(15) 11_556 8_645 ?
C8 Co1 C7 135.3(15) 8_645 8_645 ?
C12 Co1 C7 89.3(15) 8_645 8_645 ?
C12 Co1 C7 149.0(15) . 8_645 ?
C8 Co1 C7 135.3(15) 11_556 11_556 ?
C8 Co1 C7 103.4(15) . 11_556 ?
C12 Co1 C7 149.0(15) 8_645 11_556 ?
C12 Co1 C7 89.3(15) 11_556 11_556 ?
C7 Co1 C7 119.5(2) 8_645 11_556 ?
C8 Co1 C7 135.3(15) . . ?
C8 Co1 C7 103.4(15) 8_645 . ?
C12 Co1 C7 149.0(16) 11_556 . ?
C12 Co1 C7 89.3(15) . . ?
C7 Co1 C7 119.5(2) 8_645 . ?
C7 Co1 C7 119.5(2) 11_556 . ?
C8 Co1 P1 100.5(18) 11_556 . ?
C8 Co1 P1 92.7(18) . . ?
C8 Co1 P1 90.4(18) 8_645 . ?
C12 Co1 P1 101.0(11) 8_645 . ?
C12 Co1 P1 91.8(12) 11_556 . ?
C12 Co1 P1 92.1(11) . . ?
C7 Co1 P1 94.0(10) 8_645 . ?
C7 Co1 P1 88.9(9) 11_556 . ?
C7 Co1 P1 99.4(9) . . ?
C8 Co1 P1 92.7(18) 11_556 11_556 ?
C8 Co1 P1 90.4(18) . 11_556 ?
C8 Co1 P1 100.5(18) 8_645 11_556 ?
C12 Co1 P1 91.8(12) 8_645 11_556 ?
C12 Co1 P1 92.1(11) 11_556 11_556 ?
C12 Co1 P1 101.0(11) . 11_556 ?
C7 Co1 P1 88.9(9) 8_645 11_556 ?
C7 Co1 P1 99.4(9) 11_556 11_556 ?
C7 Co1 P1 94.0(10) . 11_556 ?
C8 Co1 P1 90.4(18) 11_556 8_645 ?
C8 Co1 P1 100.5(18) . 8_645 ?
C8 Co1 P1 92.7(18) 8_645 8_645 ?
C12 Co1 P1 92.1(11) 8_645 8_645 ?
C12 Co1 P1 101.0(11) 11_556 8_645 ?
C12 Co1 P1 91.8(12) . 8_645 ?
C7 Co1 P1 99.4(9) 8_645 8_645 ?
C7 Co1 P1 94.0(10) 11_556 8_645 ?
C7 Co1 P1 88.9(9) . 8_645 ?
C8 C12 O3 95(3) 8_645 . ?
C7 C12 O3 103(2) 11_556 . ?
C8 C12 O2 65(3) 8_645 8_645 ?
C7 C12 O2 73(2) 11_556 8_645 ?
C8 C12 Co1 82(3) 8_645 . ?
C7 C12 Co1 75.0(13) 11_556 . ?
O3 C12 Co1 175(3) . . ?
O2 C12 Co1 148(2) 8_645 . ?
O1 C12 Co1 118.0(16) 11_556 . ?
O2 O3 C12 84(3) 8_645 . ?
O2 O3 C8 64(2) 8_645 8_645 ?
C12 O3 O1 77.4(19) . 11_556 ?
C8 O3 O1 57.5(18) 8_645 11_556 ?
O2 O3 C7 52(2) 8_645 11_556 ?

loop_
_geom_bond_atom_site_label_1
_geom_bond_atom_site_label_2
_geom_bond_distance
_geom_bond_site_symmetry_2
_geom_bond_publ_flag
C1 C3 1.474(12) . ?
C1 C2 1.478(12) . ?
C1 P1 1.909(15) . ?
C1 H1 1 . ?
C2 H2A 0.98 . ?
C2 H2B 0.98 . ?
C2 H2C 0.98 . ?
C3 H3A 0.98 . ?
C3 H3B 0.98 . ?
C3 H3C 0.98 . ?
P1 P1 0.40(2) 8_645 ?
P1 P1 0.40(2) 11_556 ?
P1 N1 1.47(2) . ?
P1 C4 1.916(15) . ?
P1 Co1 2.194(3) . ?
C4 C6 1.482(12) . ?
C4 C5 1.483(12) . ?
C4 H4 1 . ?
C5 H5A 0.98 . ?
C5 H5B 0.98 . ?
C5 H5C 0.98 . ?
C6 H6A 0.98 . ?
C6 H6B 0.98 . ?
C6 H6C 0.98 . ?
N1 C9 1.388(17) . ?
N1 H1A 0.88 . ?
C9 C11 1.445(19) . ?
C9 C10 1.524(18) . ?
C9 H9 1 . ?
C10 H10A 0.98 . ?
C10 H10B 0.98 . ?
C10 H10C 0.98 . ?
C11 H11A 0.98 . ?
C11 H11B 0.98 . ?
C11 H11C 0.98 . ?
C7 C8 0.49(5) 11_556 ?
C7 C12 0.92(5) 8_645 ?
C7 O1 1.165(13) . ?
C7 O2 1.33(3) 11_556 ?
C7 O3 1.63(3) 8_645 ?
C7 Co1 1.768(12) . ?
O1 O2 0.84(2) 11_556 ?
O1 C8 1.32(3) 11_556 ?
O1 O3 1.46(3) 8_645 ?
O1 C12 1.65(3) 8_645 ?
C8 C12 0.44(6) 11_556 ?
C8 C7 0.49(5) 8_645 ?
C8 O2 1.152(13) . ?
C8 O3 1.27(3) 11_556 ?
C8 O1 1.32(3) 8_645 ?
C8 Co1 1.762(13) . ?
O2 O3 0.65(3) 11_556 ?
O2 O1 0.84(2) 8_645 ?
O2 C12 1.26(2) 11_556 ?
O2 C7 1.33(3) 8_645 ?
Co1 C8 1.762(13) 11_556 ?
Co1 C8 1.762(13) 8_645 ?
Co1 C12 1.766(13) 8_645 ?
Co1 C12 1.766(13) 11_556 ?
Co1 C12 1.766(13) . ?
Co1 C7 1.767(12) 8_645 ?
Co1 C7 1.767(12) 11_556 ?
Co1 P1 2.194(3) 11_556 ?
Co1 P1 2.194(3) 8_645 ?
C12 C8 0.44(6) 8_645 ?
C12 C7 0.92(5) 11_556 ?
C12 O3 1.156(13) . ?
C12 O2 1.26(2) 8_645 ?
C12 O1 1.65(3) 11_556 ?
O3 O2 0.65(3) 8_645 ?
O3 C8 1.27(3) 8_645 ?
O3 O1 1.46(3) 11_556 ?
O3 C7 1.63(3) 11_556 ?
